data_4002213
loop_
_publ_author_name
'Xie, Weiwei'
'Luo, Huixia'
'Seibel, Elizabeth M.'
'Nielsen, Morten B.'
'Cava, Robert J.'

_publ_section_title
;
 Superconductivity in Hf5Sb3--xRux: Are Ru and Sb a Critical
 Charge-Transfer Pair for Superconductivity?
;
_journal_issue 13
_journal_name_full 'Chemistry of Materials'
_journal_page_first 4511
_journal_paper_doi 10.1021/acs.chemmater.5b01655
_journal_volume 27
_journal_year 2015
_chemical_formula_sum 'Hf5 Ru0.46 Sb2.54'
_chemical_formula_weight 1248.14
_chemical_name_systematic
; 
 ? 
;
_space_group_crystal_system tetragonal
_space_group_IT_number 140
_space_group_name_Hall '-I 4 2c'
_space_group_name_H-M_alt 'I 4/m c m'
_symmetry_space_group_name_Hall '-I 4 2c'
_symmetry_space_group_name_H-M 'I 4/m c m'
_audit_creation_method SHELXL-2013
_cell_angle_alpha 90
_cell_angle_beta 90
_cell_angle_gamma 90
_cell_formula_units_Z 4
_cell_length_a 10.8754(5)
_cell_length_b 10.8754(5)
_cell_length_c 5.6042(3)
_cell_measurement_reflns_used 3235
_cell_measurement_temperature 100(2)
_cell_measurement_theta_max 29.42
_cell_measurement_theta_min 2.65
_cell_volume 662.83(6)
_computing_cell_refinement 'Bruker SAINT'
_computing_data_collection 'Bruker APEX2'
_computing_data_reduction 'Bruker SAINT'
_computing_molecular_graphics 'Bruker SHELXTL'
_computing_publication_material 'Bruker SHELXTL'
_computing_structure_refinement 'SHELXL-2013 (Sheldrick, 2013)'
_computing_structure_solution 'SHELXS-97 (Sheldrick 2008)'
_diffrn_ambient_temperature 100(2)
_diffrn_measured_fraction_theta_full 0.995
_diffrn_measured_fraction_theta_max 0.996
_diffrn_measurement_device_type 'Bruker APEX-II CCD'
_diffrn_measurement_method '\f and \w scans'
_diffrn_radiation_type MoK\a
_diffrn_radiation_wavelength 0.71073
_diffrn_reflns_av_R_equivalents 0.0367
_diffrn_reflns_av_unetI/netI 0.0212
_diffrn_reflns_laue_measured_fraction_full 0.995
_diffrn_reflns_laue_measured_fraction_max 0.996
_diffrn_reflns_limit_h_max 12
_diffrn_reflns_limit_h_min -15
_diffrn_reflns_limit_k_max 15
_diffrn_reflns_limit_k_min -15
_diffrn_reflns_limit_l_max 7
_diffrn_reflns_limit_l_min -7
_diffrn_reflns_number 2897
_diffrn_reflns_point_group_measured_fraction_full 0.995
_diffrn_reflns_point_group_measured_fraction_max 0.996
_diffrn_reflns_theta_full 25.242
_diffrn_reflns_theta_max 29.497
_diffrn_reflns_theta_min 2.649
_exptl_absorpt_coefficient_mu 89.001
_exptl_absorpt_correction_T_max 0.7459
_exptl_absorpt_correction_T_min 0.2005
_exptl_absorpt_correction_type multi-scan
_exptl_crystal_colour Metallic
_exptl_crystal_density_diffrn 12.507
_exptl_crystal_density_meas ?
_exptl_crystal_density_method 'Not measured'
_exptl_crystal_description Irregular
_exptl_crystal_F_000 2039
_exptl_crystal_size_max 0.015
_exptl_crystal_size_mid 0.010
_exptl_crystal_size_min 0.005
_refine_diff_density_max 2.152
_refine_diff_density_min -2.508
_refine_diff_density_rms 0.381
_refine_ls_extinction_method none
_refine_ls_goodness_of_fit_ref 1.153
_refine_ls_hydrogen_treatment undef
_refine_ls_matrix_type full
_refine_ls_number_parameters 16
_refine_ls_number_reflns 274
_refine_ls_number_restraints 0
_refine_ls_restrained_S_all 1.153
_refine_ls_R_factor_all 0.0170
_refine_ls_R_factor_gt 0.0160
_refine_ls_shift/su_max 0.000
_refine_ls_shift/su_mean 0.000
_refine_ls_structure_factor_coef Fsqd
_refine_ls_weighting_details 'w=1/[\s^2^(Fo^2^)+(0.0088P)^2^+36.1754P] where P=(Fo^2^+2Fc^2^)/3'
_refine_ls_weighting_scheme calc
_refine_ls_wR_factor_gt 0.0388
_refine_ls_wR_factor_ref 0.0391
_reflns_Friedel_coverage 0.000
_reflns_number_gt 267
_reflns_number_total 274
_reflns_threshold_expression 'I > 2\s(I)'
_cod_data_source_file cm5b01655_si_001.cif
_cod_data_source_block mo_Wei441a_0m
_cod_depositor_comments
;
The following automatic conversions were performed:

'_exptl_absorpt_correction_type' value 'Multi-scan' changed to
'multi-scan' according to
/usr/data/users/saulius/crontab/automatic-downloads/rss-feeds/ACS/lib/dictionaries/cif_core.dic
dictionary named 'cif_core.dic' version 2.4.2 from 2011-04-26.

'_exptl_crystal_density_meas' value 'None' was changed to '?' - the
value is perceived as not measured.

Automatic conversion script
Id: cif_fix_values 3271 2015-04-21 07:52:19Z andrius 

 Adding full bibliography for 4002213.cif.
;
_cod_original_cell_volume 662.83(7)
_cod_database_code 4002213
_shelx_space_group_comment
; 
The symmetry employed for this shelxl refinement is uniquely defined 
by the following loop, which should always be used as a source of 
symmetry information in preference to the above space-group names. 
They are only intended as comments. 
;
_shelxl_version_number 2013-4

loop_
_space_group_symop_operation_xyz
'x, y, z'
'-x, -y, z'
'-y, x, z'
'y, -x, z'
'-x, y, -z+1/2'
'x, -y, -z+1/2'
'y, x, -z+1/2'
'-y, -x, -z+1/2'
'x+1/2, y+1/2, z+1/2'
'-x+1/2, -y+1/2, z+1/2'
'-y+1/2, x+1/2, z+1/2'
'y+1/2, -x+1/2, z+1/2'
'-x+1/2, y+1/2, -z+1'
'x+1/2, -y+1/2, -z+1'
'y+1/2, x+1/2, -z+1'
'-y+1/2, -x+1/2, -z+1'
'-x, -y, -z'
'x, y, -z'
'y, -x, -z'
'-y, x, -z'
'x, -y, z-1/2'
'-x, y, z-1/2'
'-y, -x, z-1/2'
'y, x, z-1/2'
'-x+1/2, -y+1/2, -z+1/2'
'x+1/2, y+1/2, -z+1/2'
'y+1/2, -x+1/2, -z+1/2'
'-y+1/2, x+1/2, -z+1/2'
'x+1/2, -y+1/2, z'
'-x+1/2, y+1/2, z'
'-y+1/2, -x+1/2, z'
'y+1/2, x+1/2, z'

loop_
_atom_site_label
_atom_site_type_symbol
_atom_site_fract_x
_atom_site_fract_y
_atom_site_fract_z
_atom_site_U_iso_or_equiv
_atom_site_adp_type
_atom_site_occupancy
_atom_site_site_symmetry_order
_atom_site_calc_flag
_atom_site_refinement_flags_posn
_atom_site_refinement_flags_adp
_atom_site_refinement_flags_occupancy
Hf1 Hf 0.07415(3) 0.21338(3) 0.0000 0.00580(13) Uani 1 2 d S T P
Hf2 Hf 0.0000 0.5000 -0.2500 0.00627(17) Uani 1 8 d S T P
Sb3 Sb 0.33608(5) 0.16392(5) 0.0000 0.00244(18) Uani 1 4 d S T P
Ru4 Ru 0.0000 0.0000 0.2500 0.0051(4) Uani 0.46(4) 8 d S T P
Sb4 Sb 0.0000 0.0000 0.2500 0.0051(4) Uani 0.54(4) 8 d S T P

loop_
_atom_site_aniso_label
_atom_site_aniso_U_11
_atom_site_aniso_U_22
_atom_site_aniso_U_33
_atom_site_aniso_U_23
_atom_site_aniso_U_13
_atom_site_aniso_U_12
Hf1 0.00442(18) 0.00809(19) 0.0049(2) 0.000 0.000 0.00058(13)
Hf2 0.0077(2) 0.0077(2) 0.0034(4) 0.000 0.000 0.000
Sb3 0.0013(2) 0.0013(2) 0.0047(4) 0.000 0.000 0.0003(3)
Ru4 0.0051(4) 0.0051(4) 0.0052(7) 0.000 0.000 0.000
Sb4 0.0051(4) 0.0051(4) 0.0052(7) 0.000 0.000 0.000

loop_
_atom_type_symbol
_atom_type_description
_atom_type_scat_dispersion_real
_atom_type_scat_dispersion_imag
_atom_type_scat_source
Ru Ru -1.2594 0.8363 'International Tables Vol C Tables 4.2.6.8 and 6.1.1.4'
Sb Sb -0.5866 1.5461 'International Tables Vol C Tables 4.2.6.8 and 6.1.1.4'
Hf Hf -0.5830 6.1852 'International Tables Vol C Tables 4.2.6.8 and 6.1.1.4'

loop_
_geom_angle_atom_site_label_1
_geom_angle_atom_site_label_2
_geom_angle_atom_site_label_3
_geom_angle
_geom_angle_site_symmetry_1
_geom_angle_site_symmetry_3
Sb4 Hf1 Ru4 0.0 17 17
Sb4 Hf1 Ru4 59.393(8) 17 .
Ru4 Hf1 Ru4 59.393(8) 17 .
Sb4 Hf1 Sb3 97.351(13) 17 .
Ru4 Hf1 Sb3 97.351(13) 17 .
Ru4 Hf1 Sb3 97.351(13) . .
Sb4 Hf1 Sb3 97.035(16) 17 3
Ru4 Hf1 Sb3 97.035(16) 17 3
Ru4 Hf1 Sb3 97.035(16) . 3
Sb3 Hf1 Sb3 163.424(16) . 3
Sb4 Hf1 Hf1 55.137(5) 17 5_554
Ru4 Hf1 Hf1 55.137(5) 17 5_554
Ru4 Hf1 Hf1 106.684(11) . 5_554
Sb3 Hf1 Hf1 119.353(11) . 5_554
Sb3 Hf1 Hf1 63.678(11) 3 5_554
Sb4 Hf1 Hf1 106.684(11) 17 5
Ru4 Hf1 Hf1 106.684(11) 17 5
Ru4 Hf1 Hf1 55.137(5) . 5
Sb3 Hf1 Hf1 119.353(11) . 5
Sb3 Hf1 Hf1 63.678(11) 3 5
Hf1 Hf1 Hf1 120.15(2) 5_554 5
Sb4 Hf1 Sb3 148.079(13) 17 25
Ru4 Hf1 Sb3 148.079(13) 17 25
Ru4 Hf1 Sb3 89.740(7) . 25
Sb3 Hf1 Sb3 77.366(17) . 25
Sb3 Hf1 Sb3 94.52(2) 3 25
Hf1 Hf1 Sb3 153.650(16) 5_554 25
Hf1 Hf1 Sb3 53.363(8) 5 25
Sb4 Hf1 Sb3 89.740(7) 17 25_554
Ru4 Hf1 Sb3 89.740(7) 17 25_554
Ru4 Hf1 Sb3 148.079(13) . 25_554
Sb3 Hf1 Sb3 77.366(17) . 25_554
Sb3 Hf1 Sb3 94.52(2) 3 25_554
Hf1 Hf1 Sb3 53.363(8) 5_554 25_554
Hf1 Hf1 Sb3 153.650(17) 5 25_554
Sb3 Hf1 Sb3 118.912(13) 25 25_554
Sb4 Hf1 Hf1 141.428(6) 17 31
Ru4 Hf1 Hf1 141.428(6) 17 31
Ru4 Hf1 Hf1 141.428(6) . 31
Sb3 Hf1 Hf1 55.693(11) . 31
Sb3 Hf1 Hf1 107.731(17) 3 31
Hf1 Hf1 Hf1 110.656(7) 5_554 31
Hf1 Hf1 Hf1 110.656(7) 5 31
Sb3 Hf1 Hf1 59.855(6) 25 31
Sb3 Hf1 Hf1 59.855(6) 25_554 31
Sb4 Hf1 Hf1 52.103(2) 17 3
Ru4 Hf1 Hf1 52.103(2) 17 3
Ru4 Hf1 Hf1 52.103(2) . 3
Sb3 Hf1 Hf1 143.470(15) . 3
Sb3 Hf1 Hf1 53.106(19) 3 3
Hf1 Hf1 Hf1 63.321(12) 5_554 3
Hf1 Hf1 Hf1 63.321(12) 5 3
Sb3 Hf1 Hf1 116.667(10) 25 3
Sb3 Hf1 Hf1 116.667(10) 25_554 3
Hf1 Hf1 Hf1 160.837(8) 31 3
Hf2 Hf2 Hf2 180.0 17_565 17_564
Hf2 Hf2 Sb3 60.937(8) 17_565 19_565
Hf2 Hf2 Sb3 119.063(8) 17_564 19_565
Hf2 Hf2 Sb3 60.937(8) 17_565 3
Hf2 Hf2 Sb3 119.063(8) 17_564 3
Sb3 Hf2 Sb3 121.874(16) 19_565 3
Hf2 Hf2 Sb3 119.063(8) 17_565 25_554
Hf2 Hf2 Sb3 60.937(8) 17_564 25_554
Sb3 Hf2 Sb3 103.649(7) 19_565 25_554
Sb3 Hf2 Sb3 103.649(7) 3 25_554
Hf2 Hf2 Sb3 119.063(8) 17_565 9_454
Hf2 Hf2 Sb3 60.937(8) 17_564 9_454
Sb3 Hf2 Sb3 103.649(7) 19_565 9_454
Sb3 Hf2 Sb3 103.649(7) 3 9_454
Sb3 Hf2 Sb3 121.874(16) 25_554 9_454
Hf2 Hf2 Hf1 66.484(3) 17_565 .
Hf2 Hf2 Hf1 113.516(3) 17_564 .
Sb3 Hf2 Hf1 102.293(7) 19_565 .
Sb3 Hf2 Hf1 53.090(6) 3 .
Sb3 Hf2 Hf1 60.211(8) 25_554 .
Sb3 Hf2 Hf1 152.184(6) 9_454 .
Hf2 Hf2 Hf1 113.516(3) 17_565 27_454
Hf2 Hf2 Hf1 66.484(3) 17_564 27_454
Sb3 Hf2 Hf1 152.183(6) 19_565 27_454
Sb3 Hf2 Hf1 60.211(8) 3 27_454
Sb3 Hf2 Hf1 102.293(7) 25_554 27_454
Sb3 Hf2 Hf1 53.090(6) 9_454 27_454
Hf1 Hf2 Hf1 99.161(2) . 27_454
Hf2 Hf2 Hf1 113.516(3) 17_565 5_554
Hf2 Hf2 Hf1 66.484(3) 17_564 5_554
Sb3 Hf2 Hf1 152.183(6) 19_565 5_554
Sb3 Hf2 Hf1 60.211(8) 3 5_554
Sb3 Hf2 Hf1 53.090(6) 25_554 5_554
Sb3 Hf2 Hf1 102.293(7) 9_454 5_554
Hf1 Hf2 Hf1 54.822(8) . 5_554
Hf1 Hf2 Hf1 55.462(12) 27_454 5_554
Hf2 Hf2 Hf1 66.484(3) 17_565 31
Hf2 Hf2 Hf1 113.516(3) 17_564 31
Sb3 Hf2 Hf1 53.090(6) 19_565 31
Sb3 Hf2 Hf1 102.293(7) 3 31
Sb3 Hf2 Hf1 60.211(8) 25_554 31
Sb3 Hf2 Hf1 152.183(6) 9_454 31
Hf1 Hf2 Hf1 55.462(12) . 31
Hf1 Hf2 Hf1 153.446(12) 27_454 31
Hf1 Hf2 Hf1 99.160(2) 5_554 31
Hf2 Hf2 Hf1 66.484(3) 17_565 17_565
Hf2 Hf2 Hf1 113.516(3) 17_564 17_565
Sb3 Hf2 Hf1 53.090(6) 19_565 17_565
Sb3 Hf2 Hf1 102.293(7) 3 17_565
Sb3 Hf2 Hf1 152.183(6) 25_554 17_565
Sb3 Hf2 Hf1 60.211(8) 9_454 17_565
Hf1 Hf2 Hf1 132.969(6) . 17_565
Hf1 Hf2 Hf1 99.160(2) 27_454 17_565
Hf1 Hf2 Hf1 153.446(12) 5_554 17_565
Hf1 Hf2 Hf1 104.392(10) 31 17_565
Hf2 Hf2 Hf1 113.516(3) 17_565 11_554
Hf2 Hf2 Hf1 66.484(3) 17_564 11_554
Sb3 Hf2 Hf1 60.211(8) 19_565 11_554
Sb3 Hf2 Hf1 152.183(6) 3 11_554
Sb3 Hf2 Hf1 53.090(6) 25_554 11_554
Sb3 Hf2 Hf1 102.293(7) 9_454 11_554
Hf1 Hf2 Hf1 99.160(2) . 11_554
Hf1 Hf2 Hf1 132.969(6) 27_454 11_554
Hf1 Hf2 Hf1 104.392(10) 5_554 11_554
Hf1 Hf2 Hf1 54.822(8) 31 11_554
Hf1 Hf2 Hf1 99.160(2) 17_565 11_554
Hf2 Sb3 Hf2 58.126(16) 25_554 9_545
Hf2 Sb3 Hf1 136.221(6) 25_554 31
Hf2 Sb3 Hf1 136.221(6) 9_545 31
Hf2 Sb3 Hf1 136.222(6) 25_554 .
Hf2 Sb3 Hf1 136.222(6) 9_545 .
Hf1 Sb3 Hf1 68.61(2) 31 .
Hf2 Sb3 Hf1 74.562(15) 25_554 19
Hf2 Sb3 Hf1 74.562(15) 9_545 19
Hf1 Sb3 Hf1 142.04(2) 31 19
Hf1 Sb3 Hf1 73.424(16) . 19
Hf2 Sb3 Hf1 74.562(15) 25_554 29
Hf2 Sb3 Hf1 74.562(15) 9_545 29
Hf1 Sb3 Hf1 73.423(16) 31 29
Hf1 Sb3 Hf1 142.04(2) . 29
Hf1 Sb3 Hf1 144.54(3) 19 29
Hf2 Sb3 Hf1 69.495(10) 25_554 7_554
Hf2 Sb3 Hf1 119.11(2) 9_545 7_554
Hf1 Sb3 Hf1 102.635(17) 31 7_554
Hf1 Sb3 Hf1 69.673(12) . 7_554
Hf1 Sb3 Hf1 62.959(8) 19 7_554
Hf1 Sb3 Hf1 120.137(9) 29 7_554
Hf2 Sb3 Hf1 119.11(2) 25_554 25
Hf2 Sb3 Hf1 69.495(10) 9_545 25
Hf1 Sb3 Hf1 69.672(13) 31 25
Hf1 Sb3 Hf1 102.634(17) . 25
Hf1 Sb3 Hf1 120.137(9) 19 25
Hf1 Sb3 Hf1 62.959(8) 29 25
Hf1 Sb3 Hf1 171.07(3) 7_554 25
Hf2 Sb3 Hf1 119.11(2) 25_554 7
Hf2 Sb3 Hf1 69.495(10) 9_545 7
Hf1 Sb3 Hf1 102.635(18) 31 7
Hf1 Sb3 Hf1 69.673(13) . 7
Hf1 Sb3 Hf1 62.959(8) 19 7
Hf1 Sb3 Hf1 120.137(9) 29 7
Hf1 Sb3 Hf1 118.911(13) 7_554 7
Hf1 Sb3 Hf1 60.292(12) 25 7
Hf2 Sb3 Hf1 69.495(10) 25_554 25_554
Hf2 Sb3 Hf1 119.11(2) 9_545 25_554
Hf1 Sb3 Hf1 69.672(12) 31 25_554
Hf1 Sb3 Hf1 102.634(17) . 25_554
Hf1 Sb3 Hf1 120.137(9) 19 25_554
Hf1 Sb3 Hf1 62.959(8) 29 25_554
Hf1 Sb3 Hf1 60.292(12) 7_554 25_554
Hf1 Sb3 Hf1 118.911(13) 25 25_554
Hf1 Sb3 Hf1 171.07(3) 7 25_554
Sb4 Ru4 Sb4 180.0 17_556 17
Sb4 Ru4 Ru4 0.0 17_556 17_556
Sb4 Ru4 Ru4 180.0 17 17_556
Sb4 Ru4 Ru4 180.0 17_556 17
Sb4 Ru4 Ru4 0.0 17 17
Ru4 Ru4 Ru4 180.0 17_556 17
Sb4 Ru4 Hf1 119.697(4) 17_556 17
Sb4 Ru4 Hf1 60.303(4) 17 17
Ru4 Ru4 Hf1 119.697(4) 17_556 17
Ru4 Ru4 Hf1 60.303(4) 17 17
Sb4 Ru4 Hf1 60.303(4) 17_556 7
Sb4 Ru4 Hf1 119.697(4) 17 7
Ru4 Ru4 Hf1 60.303(4) 17_556 7
Ru4 Ru4 Hf1 119.697(4) 17 7
Hf1 Ru4 Hf1 135.510(15) 17 7
Sb4 Ru4 Hf1 60.303(4) 17_556 5
Sb4 Ru4 Hf1 119.697(4) 17 5
Ru4 Ru4 Hf1 60.303(4) 17_556 5
Ru4 Ru4 Hf1 119.697(4) 17 5
Hf1 Ru4 Hf1 146.864(15) 17 5
Hf1 Ru4 Hf1 75.793(4) 7 5
Sb4 Ru4 Hf1 119.697(4) 17_556 3
Sb4 Ru4 Hf1 60.303(4) 17 3
Ru4 Ru4 Hf1 119.697(4) 17_556 3
Ru4 Ru4 Hf1 60.303(4) 17 3
Hf1 Ru4 Hf1 75.793(4) 17 3
Hf1 Ru4 Hf1 146.864(15) 7 3
Hf1 Ru4 Hf1 77.143(12) 5 3
Sb4 Ru4 Hf1 60.303(4) 17_556 23_556
Sb4 Ru4 Hf1 119.697(4) 17 23_556
Ru4 Ru4 Hf1 60.303(4) 17_556 23_556
Ru4 Ru4 Hf1 119.697(4) 17 23_556
Hf1 Ru4 Hf1 77.143(12) 17 23_556
Hf1 Ru4 Hf1 120.607(8) 7 23_556
Hf1 Ru4 Hf1 75.793(4) 5 23_556
Hf1 Ru4 Hf1 69.725(11) 3 23_556
Sb4 Ru4 Hf1 60.303(4) 17_556 21_556
Sb4 Ru4 Hf1 119.697(4) 17 21_556
Ru4 Ru4 Hf1 60.303(4) 17_556 21_556
Ru4 Ru4 Hf1 119.697(4) 17 21_556
Hf1 Ru4 Hf1 69.725(11) 17 21_556
Hf1 Ru4 Hf1 75.793(4) 7 21_556
Hf1 Ru4 Hf1 120.607(8) 5 21_556
Hf1 Ru4 Hf1 135.510(15) 3 21_556
Hf1 Ru4 Hf1 75.793(4) 23_556 21_556
Sb4 Ru4 Hf1 119.697(4) 17_556 19
Sb4 Ru4 Hf1 60.303(4) 17 19
Ru4 Ru4 Hf1 119.697(4) 17_556 19
Ru4 Ru4 Hf1 60.303(4) 17 19
Hf1 Ru4 Hf1 75.793(4) 17 19
Hf1 Ru4 Hf1 69.725(11) 7 19
Hf1 Ru4 Hf1 135.510(15) 5 19
Hf1 Ru4 Hf1 120.607(8) 3 19
Hf1 Ru4 Hf1 146.864(15) 23_556 19
Hf1 Ru4 Hf1 77.143(12) 21_556 19
Sb4 Ru4 Hf1 119.696(4) 17_556 .
Sb4 Ru4 Hf1 60.304(4) 17 .
Ru4 Ru4 Hf1 119.696(4) 17_556 .
Ru4 Ru4 Hf1 60.304(4) 17 .
Hf1 Ru4 Hf1 120.607(8) 17 .
Hf1 Ru4 Hf1 77.143(12) 7 .
Hf1 Ru4 Hf1 69.725(11) 5 .
Hf1 Ru4 Hf1 75.793(4) 3 .
Hf1 Ru4 Hf1 135.510(15) 23_556 .
Hf1 Ru4 Hf1 146.864(15) 21_556 .
Hf1 Ru4 Hf1 75.793(4) 19 .

loop_
_geom_bond_atom_site_label_1
_geom_bond_atom_site_label_2
_geom_bond_distance
_geom_bond_site_symmetry_2
Hf1 Sb4 2.8281(3) 17
Hf1 Ru4 2.8281(3) 17
Hf1 Ru4 2.8281(3) .
Hf1 Sb3 2.8990(8) .
Hf1 Sb3 2.9128(5) 3
Hf1 Hf1 3.2331(4) 5_554
Hf1 Hf1 3.2331(4) 5
Hf1 Sb3 3.2536(2) 25
Hf1 Sb3 3.2536(2) 25_554
Hf1 Hf1 3.2679(8) 31
Hf1 Hf1 3.4742(6) 3
Hf2 Hf2 2.80210(15) 17_565
Hf2 Hf2 2.80210(16) 17_564
Hf2 Sb3 2.8842(7) 19_565
Hf2 Sb3 2.8842(7) 3
Hf2 Sb3 2.8842(7) 25_554
Hf2 Sb3 2.8842(7) 9_454
Hf2 Hf1 3.5114(4) 27_454
Hf2 Hf1 3.5114(4) 5_554
Hf2 Hf1 3.5114(4) 31
Hf2 Hf1 3.5114(4) 17_565
Hf2 Hf1 3.5114(4) 11_554
Sb3 Hf2 2.8842(7) 25_554
Sb3 Hf2 2.8842(7) 9_545
Sb3 Hf1 2.8990(8) 31
Sb3 Hf1 2.9128(5) 19
Sb3 Hf1 2.9128(5) 29
Sb3 Hf1 3.2536(2) 7_554
Sb3 Hf1 3.2536(2) 25
Sb3 Hf1 3.2536(2) 7
Sb3 Hf1 3.2536(2) 25_554
Ru4 Sb4 2.80210(16) 17_556
Ru4 Sb4 2.80210(15) 17
Ru4 Ru4 2.80210(16) 17_556
Ru4 Ru4 2.80210(15) 17
Ru4 Hf1 2.8281(3) 17
Ru4 Hf1 2.8281(3) 7
Ru4 Hf1 2.8281(3) 5
Ru4 Hf1 2.8281(3) 3
Ru4 Hf1 2.8281(3) 23_556
Ru4 Hf1 2.8281(3) 21_556
Ru4 Hf1 2.8281(3) 19
